data_7038265
loop_
_publ_author_name
'Gryca, Izabela'
'Machura, Barbara'
'Ma\/lecki, Jan Grzegorz'
'Kusz, Joachim'
'Shul'pina, Lidia S.'
'Ikonnikov, Nikolay S.'
'Shul'pin, Georgiy B.'

_publ_section_title
;
 p-Tolylimido rhenium(v) complexes with phenolate-based ligands:
 synthesis, X-ray studies and catalytic activity in oxidation with
 tert-butylhydroperoxide.
;
_journal_issue 1
_journal_name_full 'Dalton transactions (Cambridge, England : 2003)'
_journal_page_first 334
_journal_page_last 351
_journal_paper_doi 10.1039/c5dt03598h
_journal_volume 45
_journal_year 2015
_chemical_formula_moiety 'C38 H30 Cl2 N2 O P Re S, 2(C2 H3 N)'
_chemical_formula_sum 'C42 H36 Cl2 N4 O P Re S'
_chemical_formula_weight 932.88
_chemical_name_systematic
; 
 ? 
;
_space_group_IT_number 2
_symmetry_cell_setting triclinic
_symmetry_space_group_name_Hall '-P 1'
_symmetry_space_group_name_H-M 'P -1'
_atom_sites_solution_hydrogens geom
_atom_sites_solution_primary direct
_atom_sites_solution_secondary difmap
_audit_creation_method SHELXL-97
_audit_update_record
;
2015-09-03 deposited with the CCDC.
2015-11-10 downloaded from the CCDC.
;
_cell_angle_alpha 80.298(3)
_cell_angle_beta 86.888(3)
_cell_angle_gamma 74.343(3)
_cell_formula_units_Z 2
_cell_length_a 10.4203(4)
_cell_length_b 11.1922(4)
_cell_length_c 17.5181(6)
_cell_measurement_reflns_used 7731
_cell_measurement_temperature 293(2)
_cell_measurement_theta_max 29.2442
_cell_measurement_theta_min 3.5327
_cell_volume 1939.04(13)
_computing_cell_refinement 'CrysAlis RED v. 1.163 (UNIL IC & KUMA 2000)'
_computing_data_collection 'CrysAlis CCD v. 1.163 (UNIL IC & KUMA 2000)'
_computing_data_reduction 'CrysAlis RED v. 1.163 (UNIL IC & KUMA 2000)'
_computing_molecular_graphics
;XP in SHELXTL/PC (Sheldrick, 1990b)
 ORTEP-3 W v. 1.062 (Farrugia 1997)
;
_computing_publication_material
;SHELXL-97 (Sheldrick, 1997) and
 PLATON (Spek, 1990)
;
_computing_structure_refinement 'SHELXL-97 (Sheldrick, 1997)'
_computing_structure_solution 'SHELXS-97 (Sheldrick, 1990)'
_diffrn_ambient_temperature 293(2)
_diffrn_measured_fraction_theta_full 0.997
_diffrn_measured_fraction_theta_max 0.997
_diffrn_measurement_device_type 'Xcalibur, Atlas, Gemini ultra'
_diffrn_measurement_method '\w scans'
_diffrn_radiation_monochromator graphite
_diffrn_radiation_source 'fine-focus sealed tube'
_diffrn_radiation_type MoK\a
_diffrn_radiation_wavelength 0.71073
_diffrn_reflns_av_R_equivalents 0.0621
_diffrn_reflns_av_sigmaI/netI 0.0853
_diffrn_reflns_limit_h_max 12
_diffrn_reflns_limit_h_min -11
_diffrn_reflns_limit_k_max 13
_diffrn_reflns_limit_k_min -13
_diffrn_reflns_limit_l_max 20
_diffrn_reflns_limit_l_min -20
_diffrn_reflns_number 14656
_diffrn_reflns_theta_full 25.00
_diffrn_reflns_theta_max 25.00
_diffrn_reflns_theta_min 3.54
_exptl_absorpt_coefficient_mu 3.405
_exptl_absorpt_correction_T_max 1.00000
_exptl_absorpt_correction_T_min 0.78932
_exptl_absorpt_correction_type empirical
_exptl_absorpt_process_details 'CrysAlis RED, (2005)'
_exptl_crystal_colour green
_exptl_crystal_density_diffrn 1.598
_exptl_crystal_density_method 'not measured'
_exptl_crystal_description prism
_exptl_crystal_F_000 928
_exptl_crystal_size_max 0.08309
_exptl_crystal_size_mid 0.07883
_exptl_crystal_size_min 0.03508
_refine_diff_density_max 1.800
_refine_diff_density_min -0.996
_refine_diff_density_rms 0.130
_refine_ls_extinction_method none
_refine_ls_goodness_of_fit_ref 0.954
_refine_ls_hydrogen_treatment constr
_refine_ls_matrix_type full
_refine_ls_number_parameters 472
_refine_ls_number_reflns 6821
_refine_ls_number_restraints 0
_refine_ls_restrained_S_all 0.954
_refine_ls_R_factor_all 0.0645
_refine_ls_R_factor_gt 0.0438
_refine_ls_shift/su_max 0.042
_refine_ls_shift/su_mean 0.001
_refine_ls_structure_factor_coef Fsqd
_refine_ls_weighting_details 'calc w=1/[\s^2^(Fo^2^)+(0.0380P)^2^+0.0000P] where P=(Fo^2^+2Fc^2^)/3'
_refine_ls_weighting_scheme calc
_refine_ls_wR_factor_gt 0.0837
_refine_ls_wR_factor_ref 0.0883
_reflns_number_gt 5370
_reflns_number_total 6821
_reflns_threshold_expression >2sigma(I)
_cod_data_source_file c5dt03598h2.cif
_cod_data_source_block ren317
_cod_original_cell_volume 1939.04(12)
_cod_original_sg_symbol_H-M P-1
_cod_database_code 7038265

loop_
_symmetry_equiv_pos_as_xyz
'x, y, z'
'-x, -y, -z'

loop_
_atom_site_label
_atom_site_type_symbol
_atom_site_fract_x
_atom_site_fract_y
_atom_site_fract_z
_atom_site_U_iso_or_equiv
_atom_site_adp_type
_atom_site_occupancy
_atom_site_symmetry_multiplicity
_atom_site_calc_flag
_atom_site_refinement_flags
Re1 Re 0.57237(2) 0.71605(3) 0.714494(14) 0.02868(9) Uani 1 1 d .
N1 N 0.5682(5) 0.8938(5) 0.6457(3) 0.0293(11) Uani 1 1 d .
N2 N 0.4488(4) 0.7695(5) 0.7780(3) 0.0331(13) Uani 1 1 d .
O1 O 0.7316(4) 0.6592(4) 0.6469(2) 0.0332(10) Uani 1 1 d .
S1 S 0.63686(16) 1.07128(16) 0.55320(9) 0.0385(4) Uani 1 1 d .
P1 P 0.73652(14) 0.71964(16) 0.80890(9) 0.0308(4) Uani 1 1 d .
Cl1 Cl 0.43599(15) 0.69070(15) 0.61287(9) 0.0390(4) Uani 1 1 d .
Cl2 Cl 0.59008(16) 0.49831(16) 0.76639(9) 0.0435(4) Uani 1 1 d .
C1 C 0.6658(5) 0.7254(6) 0.9071(3) 0.0339(15) Uani 1 1 d .
C2 C 0.6260(6) 0.6227(7) 0.9442(4) 0.0430(17) Uani 1 1 d .
H2 H 0.6375 0.5531 0.9195 0.052 Uiso 1 1 calc R
C3 C 0.5692(7) 0.6212(8) 1.0172(4) 0.052(2) Uani 1 1 d .
H3 H 0.5420 0.5513 1.0412 0.063 Uiso 1 1 calc R
C4 C 0.5529(7) 0.7233(8) 1.0544(4) 0.0505(19) Uani 1 1 d .
H4 H 0.5146 0.7230 1.1037 0.061 Uiso 1 1 calc R
C5 C 0.5932(7) 0.8241(8) 1.0187(4) 0.056(2) Uani 1 1 d .
H5 H 0.5827 0.8932 1.0437 0.067 Uiso 1 1 calc R
C6 C 0.6499(7) 0.8256(7) 0.9455(4) 0.0485(18) Uani 1 1 d .
H6 H 0.6776 0.8955 0.9220 0.058 Uiso 1 1 calc R
C7 C 0.8804(6) 0.5815(7) 0.8263(3) 0.0389(16) Uani 1 1 d .
C8 C 0.9619(6) 0.5695(7) 0.8886(4) 0.0506(19) Uani 1 1 d .
H8 H 0.9444 0.6317 0.9198 0.061 Uiso 1 1 calc R
C9 C 1.0700(7) 0.4646(8) 0.9045(4) 0.061(2) Uani 1 1 d .
H9 H 1.1253 0.4578 0.9458 0.073 Uiso 1 1 calc R
C10 C 1.0955(7) 0.3722(8) 0.8603(5) 0.059(2) Uani 1 1 d .
H10 H 1.1678 0.3023 0.8716 0.071 Uiso 1 1 calc R
C11 C 1.0148(6) 0.3815(7) 0.7990(4) 0.0503(18) Uani 1 1 d .
H11 H 1.0324 0.3184 0.7685 0.060 Uiso 1 1 calc R
C12 C 0.9068(6) 0.4858(6) 0.7830(4) 0.0414(16) Uani 1 1 d .
H12 H 0.8511 0.4912 0.7421 0.050 Uiso 1 1 calc R
C13 C 0.8055(6) 0.8549(6) 0.7910(3) 0.0362(15) Uani 1 1 d .
C14 C 0.9421(6) 0.8438(8) 0.7886(4) 0.0500(19) Uani 1 1 d .
H14 H 1.0025 0.7648 0.7967 0.060 Uiso 1 1 calc R
C15 C 0.9870(8) 0.9506(9) 0.7743(4) 0.064(2) Uani 1 1 d .
H15 H 1.0781 0.9432 0.7722 0.077 Uiso 1 1 calc R
C16 C 0.8996(9) 1.0669(9) 0.7630(5) 0.069(2) Uani 1 1 d .
H16 H 0.9316 1.1380 0.7539 0.083 Uiso 1 1 calc R
C17 C 0.7645(9) 1.0800(7) 0.7651(4) 0.058(2) Uani 1 1 d .
H17 H 0.7050 1.1595 0.7581 0.069 Uiso 1 1 calc R
C18 C 0.7181(7) 0.9737(6) 0.7779(4) 0.0436(17) Uani 1 1 d .
H18 H 0.6269 0.9821 0.7776 0.052 Uiso 1 1 calc R
C19 C 0.4484(6) 0.9916(6) 0.6264(3) 0.0322(14) Uani 1 1 d .
C20 C 0.3182(6) 0.9886(6) 0.6495(3) 0.0356(15) Uani 1 1 d .
H20 H 0.3014 0.9190 0.6812 0.043 Uiso 1 1 calc R
C21 C 0.2159(6) 1.0928(7) 0.6234(4) 0.0436(17) Uani 1 1 d .
H21 H 0.1289 1.0934 0.6389 0.052 Uiso 1 1 calc R
C22 C 0.2387(7) 1.1962(7) 0.5750(4) 0.0452(17) Uani 1 1 d .
H22 H 0.1673 1.2645 0.5582 0.054 Uiso 1 1 calc R
C23 C 0.3654(6) 1.1990(6) 0.5514(4) 0.0416(16) Uani 1 1 d .
H23 H 0.3810 1.2683 0.5188 0.050 Uiso 1 1 calc R
C24 C 0.4706(6) 1.0953(6) 0.5775(3) 0.0358(15) Uani 1 1 d .
C25 C 0.6720(6) 0.9252(6) 0.6099(3) 0.0301(14) Uani 1 1 d .
C26 C 0.8068(6) 0.8453(6) 0.6107(3) 0.0350(15) Uani 1 1 d .
C27 C 0.9137(6) 0.8979(7) 0.5888(4) 0.0461(18) Uani 1 1 d .
H27 H 0.8984 0.9848 0.5791 0.055 Uiso 1 1 calc R
C28 C 1.0388(6) 0.8241(8) 0.5815(4) 0.053(2) Uani 1 1 d .
H28 H 1.1093 0.8602 0.5687 0.063 Uiso 1 1 calc R
C29 C 1.0611(7) 0.6956(9) 0.5931(4) 0.060(2) Uani 1 1 d .
H29 H 1.1469 0.6455 0.5872 0.072 Uiso 1 1 calc R
C30 C 0.9591(6) 0.6398(7) 0.6133(4) 0.0512(19) Uani 1 1 d .
H30 H 0.9752 0.5529 0.6198 0.061 Uiso 1 1 calc R
C31 C 0.8306(6) 0.7156(6) 0.6239(3) 0.0353(15) Uani 1 1 d .
C32 C 0.3586(6) 0.7971(7) 0.8394(4) 0.0389(16) Uani 1 1 d .
C33 C 0.3017(6) 0.7038(7) 0.8753(4) 0.0485(18) Uani 1 1 d .
H33 H 0.3164 0.6285 0.8562 0.058 Uiso 1 1 calc R
C34 C 0.2218(7) 0.7245(9) 0.9408(5) 0.064(2) Uani 1 1 d .
H34 H 0.1840 0.6618 0.9656 0.077 Uiso 1 1 calc R
C35 C 0.1980(8) 0.8351(10) 0.9694(4) 0.065(2) Uani 1 1 d .
C36 C 0.2496(8) 0.9288(9) 0.9297(5) 0.068(2) Uani 1 1 d .
H36 H 0.2298 1.0060 0.9469 0.081 Uiso 1 1 calc R
C37 C 0.3300(7) 0.9114(8) 0.8649(4) 0.0524(19) Uani 1 1 d .
H37 H 0.3642 0.9759 0.8389 0.063 Uiso 1 1 calc R
C38 C 0.1194(11) 0.8496(13) 1.0434(6) 0.125(5) Uani 1 1 d .
H38A H 0.1620 0.7844 1.0840 0.187 Uiso 1 1 calc R
H38B H 0.0307 0.8437 1.0363 0.187 Uiso 1 1 calc R
H38C H 0.1152 0.9301 1.0571 0.187 Uiso 1 1 calc R
C96 C 1.3115(9) 0.4155(8) 0.6939(5) 0.077(3) Uani 1 1 d .
H96A H 1.2374 0.4152 0.6637 0.116 Uiso 1 1 calc R
H96B H 1.3781 0.4416 0.6602 0.116 Uiso 1 1 calc R
H96C H 1.2817 0.4727 0.7303 0.116 Uiso 1 1 calc R
C97 C 1.3673(8) 0.2914(9) 0.7349(5) 0.062(2) Uani 1 1 d .
C98 C 0.6708(9) 0.3997(10) 0.5741(6) 0.105(4) Uani 1 1 d .
H98A H 0.6129 0.3845 0.6170 0.157 Uiso 1 1 calc R
H98B H 0.6576 0.3565 0.5335 0.157 Uiso 1 1 calc R
H98C H 0.6510 0.4883 0.5552 0.157 Uiso 1 1 calc R
C99 C 0.8061(11) 0.3548(9) 0.5987(5) 0.075(3) Uani 1 1 d .
N98 N 1.4107(8) 0.1934(8) 0.7682(5) 0.084(2) Uani 1 1 d .
N99 N 0.9103(9) 0.3195(10) 0.6209(6) 0.114(3) Uani 1 1 d .

loop_
_atom_site_aniso_label
_atom_site_aniso_U_11
_atom_site_aniso_U_22
_atom_site_aniso_U_33
_atom_site_aniso_U_23
_atom_site_aniso_U_13
_atom_site_aniso_U_12
Re1 0.02689(14) 0.03441(15) 0.02373(14) 0.00117(10) -0.00388(9) -0.00925(10)
N1 0.033(3) 0.035(3) 0.022(2) 0.001(2) -0.009(2) -0.015(2)
N2 0.031(3) 0.033(3) 0.036(3) 0.009(2) -0.016(2) -0.016(2)
O1 0.033(2) 0.036(2) 0.029(2) -0.0030(19) -0.0030(18) -0.0077(19)
S1 0.0430(9) 0.0373(10) 0.0334(9) 0.0045(8) -0.0010(7) -0.0137(8)
P1 0.0277(8) 0.0367(10) 0.0268(8) 0.0001(7) -0.0050(7) -0.0090(7)
Cl1 0.0400(8) 0.0452(10) 0.0345(8) -0.0037(8) -0.0099(7) -0.0157(7)
Cl2 0.0494(9) 0.0377(9) 0.0438(9) 0.0035(8) -0.0080(8) -0.0171(8)
C1 0.028(3) 0.043(4) 0.028(3) 0.009(3) -0.010(3) -0.011(3)
C2 0.054(4) 0.046(4) 0.033(4) -0.003(3) -0.002(3) -0.022(3)
C3 0.053(4) 0.069(6) 0.039(4) 0.006(4) -0.009(4) -0.030(4)
C4 0.048(4) 0.081(6) 0.024(3) -0.004(4) -0.003(3) -0.021(4)
C5 0.068(5) 0.059(5) 0.039(4) -0.014(4) -0.003(4) -0.011(4)
C6 0.068(5) 0.048(5) 0.034(4) -0.003(4) 0.000(3) -0.024(4)
C7 0.034(3) 0.050(4) 0.029(3) 0.004(3) -0.010(3) -0.009(3)
C8 0.048(4) 0.059(5) 0.039(4) -0.005(4) -0.013(3) -0.005(4)
C9 0.045(4) 0.075(6) 0.048(5) 0.013(5) -0.021(4) -0.001(4)
C10 0.041(4) 0.057(5) 0.063(5) 0.009(4) -0.005(4) 0.003(4)
C11 0.044(4) 0.046(4) 0.054(4) -0.003(4) -0.008(4) -0.002(3)
C12 0.037(4) 0.044(4) 0.039(4) -0.003(3) -0.008(3) -0.004(3)
C13 0.038(4) 0.049(4) 0.024(3) -0.002(3) -0.003(3) -0.019(3)
C14 0.042(4) 0.075(5) 0.038(4) 0.003(4) -0.007(3) -0.031(4)
C15 0.057(5) 0.091(7) 0.054(5) -0.001(5) -0.003(4) -0.042(5)
C16 0.090(7) 0.071(6) 0.065(5) 0.000(5) -0.006(5) -0.058(6)
C17 0.087(6) 0.044(5) 0.046(4) 0.000(4) -0.005(4) -0.028(4)
C18 0.052(4) 0.044(4) 0.037(4) 0.002(3) -0.001(3) -0.020(3)
C19 0.033(3) 0.042(4) 0.018(3) -0.003(3) -0.008(3) -0.003(3)
C20 0.032(3) 0.046(4) 0.029(3) -0.002(3) -0.002(3) -0.012(3)
C21 0.028(3) 0.055(5) 0.040(4) 0.004(4) -0.004(3) -0.005(3)
C22 0.044(4) 0.048(4) 0.038(4) -0.001(3) -0.006(3) -0.005(3)
C23 0.047(4) 0.034(4) 0.038(4) 0.002(3) -0.003(3) -0.006(3)
C24 0.040(4) 0.041(4) 0.026(3) -0.005(3) -0.003(3) -0.008(3)
C25 0.036(3) 0.040(4) 0.017(3) 0.000(3) -0.005(3) -0.016(3)
C26 0.028(3) 0.048(4) 0.028(3) 0.000(3) 0.000(3) -0.012(3)
C27 0.038(4) 0.063(5) 0.035(4) 0.010(4) -0.001(3) -0.021(4)
C28 0.031(4) 0.072(6) 0.051(4) 0.012(4) 0.001(3) -0.021(4)
C29 0.025(4) 0.084(7) 0.056(5) 0.008(4) 0.006(3) -0.004(4)
C30 0.041(4) 0.050(5) 0.050(4) 0.003(4) 0.008(3) 0.001(3)
C31 0.026(3) 0.056(5) 0.018(3) 0.007(3) -0.002(2) -0.010(3)
C32 0.028(3) 0.056(5) 0.031(4) 0.005(3) 0.000(3) -0.015(3)
C33 0.044(4) 0.053(5) 0.048(4) 0.003(4) 0.004(3) -0.020(4)
C34 0.050(5) 0.081(7) 0.057(5) 0.010(5) 0.015(4) -0.025(4)
C35 0.049(5) 0.097(7) 0.047(5) -0.011(5) 0.010(4) -0.017(5)
C36 0.062(5) 0.093(7) 0.061(5) -0.040(5) 0.020(4) -0.028(5)
C37 0.044(4) 0.058(5) 0.052(5) -0.013(4) 0.006(4) -0.008(4)
C38 0.125(9) 0.185(14) 0.074(7) -0.048(8) 0.063(7) -0.053(9)
C96 0.084(6) 0.061(6) 0.086(6) -0.003(5) -0.012(5) -0.021(5)
C97 0.073(6) 0.069(6) 0.050(5) -0.014(5) -0.006(4) -0.026(5)
C98 0.096(7) 0.105(9) 0.108(8) -0.055(7) -0.030(7) 0.014(6)
C99 0.092(7) 0.059(6) 0.061(6) -0.013(5) 0.002(5) 0.002(5)
N98 0.100(6) 0.074(6) 0.074(5) -0.010(5) -0.015(5) -0.015(5)
N99 0.087(6) 0.129(9) 0.099(7) -0.001(6) -0.006(6) 0.009(6)

loop_
_atom_type_symbol
_atom_type_description
_atom_type_scat_dispersion_real
_atom_type_scat_dispersion_imag
_atom_type_scat_source
C C 0.0033 0.0016 'International Tables Vol C Tables 4.2.6.8 and 6.1.1.4'
H H 0.0000 0.0000 'International Tables Vol C Tables 4.2.6.8 and 6.1.1.4'
N N 0.0061 0.0033 'International Tables Vol C Tables 4.2.6.8 and 6.1.1.4'
O O 0.0106 0.0060 'International Tables Vol C Tables 4.2.6.8 and 6.1.1.4'
S S 0.1246 0.1234 'International Tables Vol C Tables 4.2.6.8 and 6.1.1.4'
Re Re -1.0185 7.2310 'International Tables Vol C Tables 4.2.6.8 and 6.1.1.4'
P P 0.1023 0.0942 'International Tables Vol C Tables 4.2.6.8 and 6.1.1.4'
Cl Cl 0.1484 0.1585 'International Tables Vol C Tables 4.2.6.8 and 6.1.1.4'

loop_
_geom_angle_atom_site_label_1
_geom_angle_atom_site_label_2
_geom_angle_atom_site_label_3
_geom_angle
N2 Re1 O1 173.54(19)
N2 Re1 N1 97.2(2)
O1 Re1 N1 81.78(17)
N2 Re1 Cl2 93.15(17)
O1 Re1 Cl2 88.62(13)
N1 Re1 Cl2 167.71(13)
N2 Re1 Cl1 98.94(15)
O1 Re1 Cl1 87.35(11)
N1 Re1 Cl1 85.14(12)
Cl2 Re1 Cl1 86.77(5)
N2 Re1 P1 88.83(15)
O1 Re1 P1 84.97(11)
N1 Re1 P1 97.00(12)
Cl2 Re1 P1 89.75(5)
Cl1 Re1 P1 171.64(5)
C25 N1 C19 110.6(5)
C25 N1 Re1 125.4(4)
C19 N1 Re1 123.8(4)
C32 N2 Re1 170.5(4)
C31 O1 Re1 128.7(4)
C24 S1 C25 90.3(3)
C13 P1 C7 105.6(3)
C13 P1 C1 102.8(3)
C7 P1 C1 101.3(3)
C13 P1 Re1 115.65(19)
C7 P1 Re1 116.9(2)
C1 P1 Re1 112.58(18)
C6 C1 C2 118.1(6)
C6 C1 P1 124.1(5)
C2 C1 P1 117.8(5)
C1 C2 C3 121.1(7)
C1 C2 H2 119.4
C3 C2 H2 119.4
C4 C3 C2 119.9(7)
C4 C3 H3 120.1
C2 C3 H3 120.1
C5 C4 C3 119.3(6)
C5 C4 H4 120.3
C3 C4 H4 120.3
C4 C5 C6 120.8(7)
C4 C5 H5 119.6
C6 C5 H5 119.6
C1 C6 C5 120.8(7)
C1 C6 H6 119.6
C5 C6 H6 119.6
C12 C7 C8 118.4(6)
C12 C7 P1 123.0(4)
C8 C7 P1 118.5(5)
C7 C8 C9 120.1(7)
C7 C8 H8 120.0
C9 C8 H8 120.0
C10 C9 C8 120.6(7)
C10 C9 H9 119.7
C8 C9 H9 119.7
C9 C10 C11 120.2(7)
C9 C10 H10 119.9
C11 C10 H10 119.9
C10 C11 C12 119.4(7)
C10 C11 H11 120.3
C12 C11 H11 120.3
C7 C12 C11 121.3(6)
C7 C12 H12 119.3
C11 C12 H12 119.3
C18 C13 C14 118.8(6)
C18 C13 P1 118.3(5)
C14 C13 P1 122.8(5)
C15 C14 C13 119.6(7)
C15 C14 H14 120.2
C13 C14 H14 120.2
C16 C15 C14 120.9(7)
C16 C15 H15 119.6
C14 C15 H15 119.6
C15 C16 C17 120.5(8)
C15 C16 H16 119.7
C17 C16 H16 119.7
C16 C17 C18 119.2(8)
C16 C17 H17 120.4
C18 C17 H17 120.4
C17 C18 C13 121.0(7)
C17 C18 H18 119.5
C13 C18 H18 119.5
C24 C19 C20 120.1(5)
C24 C19 N1 113.0(5)
C20 C19 N1 126.9(6)
C21 C20 C19 117.7(6)
C21 C20 H20 121.2
C19 C20 H20 121.2
C20 C21 C22 122.0(6)
C20 C21 H21 119.0
C22 C21 H21 119.0
C23 C22 C21 120.6(6)
C23 C22 H22 119.7
C21 C22 H22 119.7
C22 C23 C24 118.5(6)
C22 C23 H23 120.8
C24 C23 H23 120.8
C19 C24 C23 121.2(6)
C19 C24 S1 110.9(5)
C23 C24 S1 127.9(5)
N1 C25 C26 125.8(5)
N1 C25 S1 115.1(4)
C26 C25 S1 118.9(4)
C31 C26 C27 118.8(6)
C31 C26 C25 120.6(5)
C27 C26 C25 120.1(6)
C28 C27 C26 121.1(7)
C28 C27 H27 119.5
C26 C27 H27 119.5
C27 C28 C29 119.7(6)
C27 C28 H28 120.2
C29 C28 H28 120.2
C30 C29 C28 121.4(7)
C30 C29 H29 119.3
C28 C29 H29 119.3
C29 C30 C31 119.1(7)
C29 C30 H30 120.5
C31 C30 H30 120.5
O1 C31 C26 121.5(5)
O1 C31 C30 118.6(6)
C26 C31 C30 119.9(6)
C37 C32 C33 120.5(6)
C37 C32 N2 121.8(6)
C33 C32 N2 117.7(6)
C32 C33 C34 118.8(7)
C32 C33 H33 120.6
C34 C33 H33 120.6
C35 C34 C33 121.4(8)
C35 C34 H34 119.3
C33 C34 H34 119.3
C34 C35 C36 118.4(7)
C34 C35 C38 119.5(9)
C36 C35 C38 122.1(9)
C35 C36 C37 121.8(8)
C35 C36 H36 119.1
C37 C36 H36 119.1
C32 C37 C36 118.9(8)
C32 C37 H37 120.5
C36 C37 H37 120.5
C35 C38 H38A 109.5
C35 C38 H38B 109.5
H38A C38 H38B 109.5
C35 C38 H38C 109.5
H38A C38 H38C 109.5
H38B C38 H38C 109.5
C97 C96 H96A 109.5
C97 C96 H96B 109.5
H96A C96 H96B 109.5
C97 C96 H96C 109.5
H96A C96 H96C 109.5
H96B C96 H96C 109.5
N98 C97 C96 179.2(10)
C99 C98 H98A 109.5
C99 C98 H98B 109.5
H98A C98 H98B 109.5
C99 C98 H98C 109.5
H98A C98 H98C 109.5
H98B C98 H98C 109.5
N99 C99 C98 177.3(11)

loop_
_geom_bond_atom_site_label_1
_geom_bond_atom_site_label_2
_geom_bond_distance
Re1 N2 1.704(5)
Re1 O1 2.008(4)
Re1 N1 2.136(5)
Re1 Cl2 2.4143(16)
Re1 Cl1 2.4357(14)
Re1 P1 2.4555(15)
N1 C25 1.321(7)
N1 C19 1.433(7)
N2 C32 1.409(8)
O1 C31 1.359(7)
S1 C24 1.721(6)
S1 C25 1.722(6)
P1 C13 1.819(7)
P1 C7 1.836(6)
P1 C1 1.839(6)
C1 C6 1.371(9)
C1 C2 1.375(9)
C2 C3 1.379(9)
C2 H2 0.9300
C3 C4 1.377(10)
C3 H3 0.9300
C4 C5 1.353(10)
C4 H4 0.9300
C5 C6 1.382(9)
C5 H5 0.9300
C6 H6 0.9300
C7 C12 1.375(9)
C7 C8 1.386(8)
C8 C9 1.391(10)
C8 H8 0.9300
C9 C10 1.356(11)
C9 H9 0.9300
C10 C11 1.373(10)
C10 H10 0.9300
C11 C12 1.387(9)
C11 H11 0.9300
C12 H12 0.9300
C13 C18 1.385(9)
C13 C14 1.394(8)
C14 C15 1.378(11)
C14 H14 0.9300
C15 C16 1.362(12)
C15 H15 0.9300
C16 C17 1.375(11)
C16 H16 0.9300
C17 C18 1.381(9)
C17 H17 0.9300
C18 H18 0.9300
C19 C24 1.387(8)
C19 C20 1.402(8)
C20 C21 1.381(8)
C20 H20 0.9300
C21 C22 1.383(9)
C21 H21 0.9300
C22 C23 1.368(9)
C22 H22 0.9300
C23 C24 1.396(8)
C23 H23 0.9300
C25 C26 1.446(8)
C26 C31 1.386(9)
C26 C27 1.403(8)
C27 C28 1.354(9)
C27 H27 0.9300
C28 C29 1.374(11)
C28 H28 0.9300
C29 C30 1.374(10)
C29 H29 0.9300
C30 C31 1.400(9)
C30 H30 0.9300
C32 C37 1.377(10)
C32 C33 1.383(9)
C33 C34 1.394(10)
C33 H33 0.9300
C34 C35 1.369(12)
C34 H34 0.9300
C35 C36 1.374(12)
C35 C38 1.504(11)
C36 C37 1.383(10)
C36 H36 0.9300
C37 H37 0.9300
C38 H38A 0.9600
C38 H38B 0.9600
C38 H38C 0.9600
C96 C97 1.434(12)
C96 H96A 0.9600
C96 H96B 0.9600
C96 H96C 0.9600
C97 N98 1.137(10)
C98 C99 1.427(13)
C98 H98A 0.9600
C98 H98B 0.9600
C98 H98C 0.9600
C99 N99 1.118(11)

loop_
_geom_hbond_atom_site_label_D
_geom_hbond_atom_site_label_H
_geom_hbond_atom_site_label_A
_geom_hbond_distance_DH
_geom_hbond_distance_HA
_geom_hbond_distance_DA
_geom_hbond_angle_DHA
C12 H12 Cl2 0.93 2.71 3.292(6) 121.3
C12 H12 O1 0.93 2.40 3.127(7) 134.7
C20 H20 N2 0.93 2.44 3.099(8) 127.5
C27 H27 S1 0.93 2.67 3.040(7) 104.5
